data_7058301
loop_
_publ_author_name
'Hua, Guoxiong'
'Du, Junyi'
'Carpenter-Warren, Cameron L.'
'Cordes, David B.'
'Slawin, Alexandra M. Z.'
'Woollins, J. Derek'

_publ_section_title
;
 New insight into the chemistry of selenoureas: synthesis and single
 crystal structural study of diverse derivatives
;
_journal_issue 18
_journal_name_full 'New Journal of Chemistry'
_journal_page_first 7035
_journal_paper_doi 10.1039/C9NJ01059A
_journal_volume 43
_journal_year 2019
_chemical_formula_moiety 'C24 H19 F5 N2 O3 S Se, 0.5(C H2 Cl2)'
_chemical_formula_sum 'C24.5 H20 Cl F5 N2 O3 S Se'
_chemical_formula_weight 631.90
_space_group_crystal_system triclinic
_space_group_IT_number 2
_space_group_name_Hall '-P 1'
_space_group_name_H-M_alt 'P -1'
_symmetry_space_group_name_Hall '-P 1'
_symmetry_space_group_name_H-M 'P -1'
_atom_sites_solution_hydrogens geom
_atom_sites_solution_primary direct
_atom_sites_solution_secondary difmap
_audit_creation_date 2019-02-01
_audit_creation_method 'by CrystalStructure 4.3'
_audit_update_record
;
2019-02-27 deposited with the CCDC.    2019-04-09 downloaded from the CCDC.
;
_cell_angle_alpha 104.147(14)
_cell_angle_beta 95.793(13)
_cell_angle_gamma 98.240(13)
_cell_formula_units_Z 2
_cell_length_a 9.4893(8)
_cell_length_b 10.2641(9)
_cell_length_c 13.4203(11)
_cell_measurement_reflns_used 2564
_cell_measurement_temperature 125
_cell_measurement_theta_max 25.35
_cell_measurement_theta_min 2.19
_cell_volume 1241.7(2)
_computing_cell_refinement 'CrystalClear-SM Expert 3.1 b27'
_computing_data_collection 'CrystalClear-SM Expert 3.1 b27 (Rigaku, 2012)'
_computing_data_reduction 'CrystalClear-SM Expert 3.1 b27'
_computing_molecular_graphics 'CrystalStructure 4.3'
_computing_publication_material 'CrystalStructure 4.3 (Rigaku, 2018)'
_computing_structure_refinement 'SHELXL Version 2018/3 (Sheldrick, 2008)'
_computing_structure_solution 'SIR2004 (Burla, et al., 2005)'
_diffrn_ambient_temperature 125
_diffrn_detector_area_resol_mean 29.257
_diffrn_measured_fraction_theta_full 0.988
_diffrn_measured_fraction_theta_max 0.985
_diffrn_measurement_device_type 'Rigaku Saturn70'
_diffrn_measurement_method \w
_diffrn_radiation_type 'Mo K\a'
_diffrn_radiation_wavelength 0.71075
_diffrn_reflns_av_R_equivalents 0.0995
_diffrn_reflns_av_unetI/netI 0.1954
_diffrn_reflns_Laue_measured_fraction_full 0.988
_diffrn_reflns_Laue_measured_fraction_max 0.985
_diffrn_reflns_limit_h_max 11
_diffrn_reflns_limit_h_min -11
_diffrn_reflns_limit_k_max 12
_diffrn_reflns_limit_k_min -12
_diffrn_reflns_limit_l_max 16
_diffrn_reflns_limit_l_min -16
_diffrn_reflns_number 9104
_diffrn_reflns_point_group_measured_fraction_full 0.988
_diffrn_reflns_point_group_measured_fraction_max 0.985
_diffrn_reflns_theta_full 25.242
_diffrn_reflns_theta_max 25.346
_diffrn_reflns_theta_min 2.924
_diffrn_standards_number 0
_exptl_absorpt_coefficient_mu 1.773
_exptl_absorpt_correction_T_max 0.899
_exptl_absorpt_correction_T_min 0.607
_exptl_absorpt_correction_type multi-scan
_exptl_absorpt_process_details 'REQAB (Rigaku, 1998)'
_exptl_crystal_colour colorless
_exptl_crystal_density_diffrn 1.690
_exptl_crystal_density_method 'not measured'
_exptl_crystal_description chip
_exptl_crystal_F_000 634.00
_exptl_crystal_size_max 0.060
_exptl_crystal_size_mid 0.060
_exptl_crystal_size_min 0.060
_refine_diff_density_max 0.68
_refine_diff_density_min -0.73
_refine_ls_extinction_method none
_refine_ls_goodness_of_fit_ref 0.982
_refine_ls_hydrogen_treatment constr
_refine_ls_number_parameters 345
_refine_ls_number_reflns 4483
_refine_ls_number_restraints 2
_refine_ls_R_factor_all 0.1822
_refine_ls_R_factor_gt 0.0758
_refine_ls_shift/su_max 0.000
_refine_ls_structure_factor_coef Fsqd
_refine_ls_weighting_details 'w = 1/[\s^2^(Fo^2^)+(0.0521P)^2^] where P=(Fo^2^+2Fc^2^)/3'
_refine_ls_weighting_scheme calc
_refine_ls_wR_factor_gt 0.1236
_refine_ls_wR_factor_ref 0.1592
_reflns_Friedel_coverage 0.000
_reflns_number_gt 2246
_reflns_number_total 4483
_reflns_threshold_expression F^2^>2.0\s(F^2^)
_cod_data_source_file c9nj01059a2.cif
_cod_data_source_block 4
_cod_depositor_comments 'Adding full bibliography for 7058295--7058306.cif.'
_cod_database_code 7058301

loop_
_space_group_symop_id
_space_group_symop_operation_xyz
1 +X,+Y,+Z
2 -X,-Y,-Z

loop_
_atom_site_label
_atom_site_type_symbol
_atom_site_fract_x
_atom_site_fract_y
_atom_site_fract_z
_atom_site_U_iso_or_equiv
_atom_site_adp_type
_atom_site_occupancy
_atom_site_site_symmetry_order
_atom_site_calc_flag
_atom_site_refinement_flags_posn
_atom_site_refinement_flags_adp
_atom_site_refinement_flags_occupancy
Se1 Se 0.70573(9) 0.43334(10) 0.61962(7) 0.0331(3) Uani 1 1 d . . .
Cl28 Cl 0.6380(3) 0.5394(3) 0.0651(2) 0.0733(9) Uani 1 1 d D . .
S1 S 0.2548(2) 0.0368(2) 0.01544(15) 0.0265(5) Uani 1 1 d . . .
F1 F 0.1456(5) -0.0401(5) -0.0861(3) 0.0358(12) Uani 1 1 d . . .
F2 F 0.3414(4) -0.0853(4) -0.0109(3) 0.0334(11) Uani 1 1 d . . .
F3 F 0.1557(4) -0.0456(5) 0.0765(3) 0.0351(12) Uani 1 1 d . . .
F4 F 0.1571(4) 0.1514(5) 0.0320(4) 0.0356(12) Uani 1 1 d . . .
F5 F 0.3438(5) 0.1138(5) -0.0534(3) 0.0366(12) Uani 1 1 d . . .
O7 O 0.5040(6) 0.2931(6) 0.6821(4) 0.0400(16) Uani 1 1 d . . .
O11 O -0.0439(6) -0.1774(5) 0.5927(4) 0.0314(14) Uani 1 1 d . . .
O24 O 1.0795(7) 0.5221(6) 0.1115(4) 0.0419(16) Uani 1 1 d . . .
N3 N 0.6360(6) 0.3269(6) 0.4136(5) 0.0226(15) Uani 1 1 d . . .
N6 N 0.4756(6) 0.2214(6) 0.5035(5) 0.0230(15) Uani 1 1 d . . .
C2 C 0.5885(8) 0.3125(9) 0.5046(6) 0.028(2) Uani 1 1 d . . .
C4 C 0.7593(8) 0.4280(8) 0.4251(6) 0.0245(19) Uani 1 1 d . . .
C5 C 0.8121(9) 0.4913(9) 0.5241(6) 0.035(2) Uani 1 1 d . . .
H5 H 0.896181 0.559450 0.543929 0.042 Uiso 1 1 calc R U .
C7 C 0.4380(8) 0.2169(8) 0.5995(6) 0.027(2) Uani 1 1 d . . .
C8 C 0.3142(8) 0.1097(8) 0.5980(6) 0.0256(19) Uani 1 1 d . . .
C9 C 0.2442(8) 0.1223(8) 0.6863(6) 0.0259(19) Uani 1 1 d . . .
H9 H 0.279009 0.196163 0.745990 0.031 Uiso 1 1 calc R U .
C10 C 0.1248(8) 0.0276(8) 0.6870(6) 0.0269(19) Uani 1 1 d . . .
H10 H 0.076699 0.036929 0.746437 0.032 Uiso 1 1 calc R U .
C11 C 0.0766(8) -0.0800(8) 0.6007(6) 0.027(2) Uani 1 1 d . . .
C12 C 0.1481(8) -0.0961(8) 0.5143(6) 0.0272(19) Uani 1 1 d . . .
H12 H 0.116943 -0.173181 0.456485 0.033 Uiso 1 1 calc R U .
C13 C 0.2646(8) 0.0003(8) 0.5128(6) 0.0248(19) Uani 1 1 d . . .
H13 H 0.311014 -0.008729 0.452624 0.030 Uiso 1 1 calc R U .
C14 C -0.1326(8) -0.1540(8) 0.6732(6) 0.031(2) Uani 1 1 d . . .
H14A H -0.157731 -0.062879 0.682745 0.038 Uiso 1 1 calc R U .
H14B H -0.080185 -0.160483 0.738072 0.038 Uiso 1 1 calc R U .
H14C H -0.220596 -0.222769 0.653809 0.038 Uiso 1 1 calc R U .
C15 C 0.5516(7) 0.2565(8) 0.3144(6) 0.0204(18) Uani 1 1 d . . .
C16 C 0.5174(7) 0.1159(8) 0.2871(6) 0.0221(18) Uani 1 1 d . . .
H16 H 0.554438 0.065682 0.331345 0.026 Uiso 1 1 calc R U .
C17 C 0.4292(8) 0.0484(8) 0.1953(6) 0.0222(18) Uani 1 1 d . . .
H17 H 0.404872 -0.048344 0.176079 0.027 Uiso 1 1 calc R U .
C18 C 0.3767(8) 0.1231(8) 0.1316(6) 0.0242(19) Uani 1 1 d . . .
C19 C 0.4139(8) 0.2653(8) 0.1575(6) 0.0241(19) Uani 1 1 d . . .
H19 H 0.377911 0.315728 0.113002 0.029 Uiso 1 1 calc R U .
C20 C 0.5029(8) 0.3307(8) 0.2480(6) 0.0231(18) Uani 1 1 d . . .
H20 H 0.531605 0.426944 0.265585 0.028 Uiso 1 1 calc R U .
C21 C 0.8285(8) 0.4500(8) 0.3353(6) 0.0242(19) Uani 1 1 d . . .
C22 C 0.8619(8) 0.3444(8) 0.2595(6) 0.0256(19) Uani 1 1 d . . .
H22 H 0.826667 0.252626 0.258601 0.031 Uiso 1 1 calc R U .
C23 C 0.9453(8) 0.3699(8) 0.1852(6) 0.0275(19) Uani 1 1 d . . .
H23 H 0.968775 0.296488 0.134983 0.033 Uiso 1 1 calc R U .
C24 C 0.9952(8) 0.5061(9) 0.1849(6) 0.0259(19) Uani 1 1 d . . .
C25 C 0.9572(8) 0.6111(9) 0.2561(7) 0.030(2) Uani 1 1 d . . .
H25 H 0.986221 0.702567 0.253454 0.036 Uiso 1 1 calc R U .
C26 C 0.8768(8) 0.5847(8) 0.3320(6) 0.029(2) Uani 1 1 d . . .
H26 H 0.854122 0.658537 0.382357 0.035 Uiso 1 1 calc R U .
C27 C 1.1211(11) 0.6581(10) 0.1023(7) 0.061(3) Uani 1 1 d . . .
H27A H 1.193798 0.709660 0.161077 0.073 Uiso 1 1 calc R U .
H27B H 1.036703 0.703153 0.102073 0.073 Uiso 1 1 calc R U .
H27C H 1.161078 0.654524 0.037323 0.073 Uiso 1 1 calc R U .
C28 C 0.4621(14) 0.5808(18) 0.0561(13) 0.055(6) Uani 0.5 1 d D . P
H28A H 0.465844 0.676404 0.052543 0.066 Uiso 0.5 1 calc R U P
H28B H 0.415825 0.568735 0.116911 0.066 Uiso 0.5 1 calc R U P

loop_
_atom_site_aniso_label
_atom_site_aniso_U_11
_atom_site_aniso_U_22
_atom_site_aniso_U_33
_atom_site_aniso_U_23
_atom_site_aniso_U_13
_atom_site_aniso_U_12
Se1 0.0279(5) 0.0394(6) 0.0253(5) -0.0010(4) 0.0052(4) -0.0006(4)
Cl28 0.0551(17) 0.081(2) 0.087(2) 0.0444(19) -0.0099(15) -0.0019(15)
S1 0.0235(11) 0.0285(13) 0.0259(11) 0.0073(10) 0.0018(9) 0.0005(10)
F1 0.038(3) 0.038(3) 0.025(3) 0.006(2) -0.008(2) 0.000(2)
F2 0.038(3) 0.027(3) 0.032(3) 0.001(2) 0.001(2) 0.012(2)
F3 0.028(2) 0.042(3) 0.033(3) 0.016(2) -0.003(2) -0.010(2)
F4 0.030(3) 0.033(3) 0.043(3) 0.008(2) -0.003(2) 0.012(2)
F5 0.038(3) 0.043(3) 0.024(2) 0.009(2) 0.004(2) -0.008(2)
O7 0.036(3) 0.054(4) 0.023(3) 0.005(3) 0.002(3) -0.006(3)
O11 0.036(3) 0.026(3) 0.035(3) 0.011(3) 0.009(3) 0.007(3)
O24 0.065(4) 0.027(4) 0.032(3) 0.008(3) 0.016(3) -0.007(3)
N3 0.019(3) 0.023(4) 0.023(4) 0.005(3) -0.005(3) 0.003(3)
N6 0.022(4) 0.024(4) 0.022(4) 0.005(3) 0.003(3) 0.004(3)
C2 0.022(4) 0.042(6) 0.023(5) 0.013(4) 0.005(4) 0.010(4)
C4 0.021(4) 0.017(5) 0.034(5) 0.003(4) 0.005(4) 0.004(4)
C5 0.029(5) 0.036(6) 0.033(5) 0.001(5) 0.003(4) -0.001(4)
C7 0.031(5) 0.027(5) 0.019(5) 0.003(4) -0.009(4) 0.002(4)
C8 0.031(5) 0.028(5) 0.017(4) 0.007(4) 0.000(3) 0.004(4)
C9 0.032(5) 0.033(5) 0.013(4) 0.002(4) 0.008(3) 0.009(4)
C10 0.031(5) 0.030(5) 0.019(4) 0.003(4) 0.007(4) 0.007(4)
C11 0.025(5) 0.028(5) 0.030(5) 0.017(4) 0.001(4) 0.001(4)
C12 0.039(5) 0.025(5) 0.018(4) 0.003(4) 0.002(4) 0.009(4)
C13 0.026(4) 0.034(5) 0.017(4) 0.008(4) 0.003(3) 0.008(4)
C14 0.035(5) 0.031(5) 0.033(5) 0.015(4) 0.010(4) 0.007(4)
C15 0.018(4) 0.021(5) 0.021(4) 0.002(4) 0.007(3) 0.004(3)
C16 0.024(4) 0.024(5) 0.020(4) 0.005(4) 0.004(3) 0.007(4)
C17 0.026(4) 0.018(4) 0.026(4) 0.011(4) 0.008(4) 0.000(4)
C18 0.024(4) 0.023(5) 0.027(5) 0.005(4) 0.012(4) 0.003(4)
C19 0.030(4) 0.019(5) 0.027(5) 0.009(4) -0.001(4) 0.013(4)
C20 0.023(4) 0.024(5) 0.025(4) 0.007(4) 0.011(4) 0.007(4)
C21 0.022(4) 0.024(5) 0.021(4) -0.001(4) -0.002(3) 0.004(4)
C22 0.019(4) 0.026(5) 0.030(5) 0.011(4) -0.001(4) -0.004(4)
C23 0.028(4) 0.024(5) 0.030(5) 0.005(4) 0.007(4) 0.008(4)
C24 0.026(4) 0.031(5) 0.020(4) 0.007(4) 0.000(4) 0.003(4)
C25 0.028(5) 0.018(5) 0.042(5) 0.013(4) 0.001(4) -0.007(4)
C26 0.025(4) 0.017(5) 0.041(5) 0.004(4) -0.007(4) 0.001(4)
C27 0.078(8) 0.052(7) 0.048(6) 0.019(6) 0.011(6) -0.018(6)
C28 0.034(11) 0.063(15) 0.066(14) 0.028(12) -0.008(10) -0.011(10)

loop_
_atom_type_symbol
_atom_type_description
_atom_type_scat_dispersion_real
_atom_type_scat_dispersion_imag
_atom_type_scat_source
C C 0.0033 0.0016
;
International Tables for Crystallography
(Vol. C, Tables 4.2.6.8 and 6.1.1.4)
;
H H 0.0000 0.0000
;
International Tables for Crystallography
(Vol. C, Table 6.1.1.4)
;
F F 0.0171 0.0103
;
International Tables for Crystallography
(Vol. C, Tables 4.2.6.8 and 6.1.1.4)
;
N N 0.0061 0.0033
;
International Tables for Crystallography
(Vol. C, Tables 4.2.6.8 and 6.1.1.4)
;
O O 0.0106 0.0060
;
International Tables for Crystallography
(Vol. C, Tables 4.2.6.8 and 6.1.1.4)
;
S S 0.1246 0.1234
;
International Tables for Crystallography
(Vol. C, Tables 4.2.6.8 and 6.1.1.4)
;
Se Se -0.0929 2.2259
;
International Tables for Crystallography
(Vol. C, Tables 4.2.6.8 and 6.1.1.4)
;
Cl Cl 0.1484 0.1585
;
International Tables for Crystallography
(Vol. C, Tables 4.2.6.8 and 6.1.1.4)
;

loop_
_geom_angle_atom_site_label_1
_geom_angle_atom_site_label_2
_geom_angle_atom_site_label_3
_geom_angle
_geom_angle_site_symmetry_1
_geom_angle_site_symmetry_3
C5 Se1 C2 86.0(3) . .
C28 Cl28 C28 74.8(9) . 2_665
F1 S1 F2 87.3(3) . .
F1 S1 F5 88.3(2) . .
F2 S1 F5 90.4(3) . .
F1 S1 F4 87.1(3) . .
F2 S1 F4 174.4(3) . .
F5 S1 F4 89.6(3) . .
F1 S1 F3 87.1(2) . .
F2 S1 F3 89.9(3) . .
F5 S1 F3 175.3(3) . .
F4 S1 F3 89.7(3) . .
F1 S1 C18 179.1(3) . .
F2 S1 C18 92.8(3) . .
F5 S1 C18 92.6(3) . .
F4 S1 C18 92.8(3) . .
F3 S1 C18 92.0(3) . .
C11 O11 C14 117.4(6) . .
C24 O24 C27 117.2(7) . .
C2 N3 C4 115.5(6) . .
C2 N3 C15 120.7(6) . .
C4 N3 C15 123.1(6) . .
C2 N6 C7 115.7(6) . .
N6 C2 N3 121.0(7) . .
N6 C2 Se1 127.9(6) . .
N3 C2 Se1 111.1(5) . .
C5 C4 N3 113.5(7) . .
C5 C4 C21 124.2(7) . .
N3 C4 C21 122.0(7) . .
C4 C5 Se1 113.8(6) . .
C4 C5 H5 123.1 . .
Se1 C5 H5 123.1 . .
O7 C7 N6 123.3(7) . .
O7 C7 C8 121.3(7) . .
N6 C7 C8 115.4(6) . .
C13 C8 C9 119.2(7) . .
C13 C8 C7 122.5(7) . .
C9 C8 C7 118.3(7) . .
C10 C9 C8 120.4(7) . .
C10 C9 H9 119.8 . .
C8 C9 H9 119.8 . .
C11 C10 C9 119.3(7) . .
C11 C10 H10 120.3 . .
C9 C10 H10 120.3 . .
C10 C11 O11 123.7(7) . .
C10 C11 C12 120.7(7) . .
O11 C11 C12 115.6(7) . .
C13 C12 C11 119.7(7) . .
C13 C12 H12 120.1 . .
C11 C12 H12 120.1 . .
C12 C13 C8 120.6(7) . .
C12 C13 H13 119.7 . .
C8 C13 H13 119.7 . .
O11 C14 H14A 109.5 . .
O11 C14 H14B 109.5 . .
H14A C14 H14B 109.5 . .
O11 C14 H14C 109.5 . .
H14A C14 H14C 109.5 . .
H14B C14 H14C 109.5 . .
C16 C15 C20 120.4(7) . .
C16 C15 N3 119.6(6) . .
C20 C15 N3 119.9(7) . .
C15 C16 C17 119.9(7) . .
C15 C16 H16 120.0 . .
C17 C16 H16 120.0 . .
C16 C17 C18 119.2(7) . .
C16 C17 H17 120.4 . .
C18 C17 H17 120.4 . .
C17 C18 C19 121.1(7) . .
C17 C18 S1 119.5(6) . .
C19 C18 S1 119.3(6) . .
C20 C19 C18 119.0(7) . .
C20 C19 H19 120.5 . .
C18 C19 H19 120.5 . .
C19 C20 C15 120.2(7) . .
C19 C20 H20 119.9 . .
C15 C20 H20 119.9 . .
C22 C21 C26 118.0(7) . .
C22 C21 C4 123.2(7) . .
C26 C21 C4 118.4(7) . .
C23 C22 C21 121.5(7) . .
C23 C22 H22 119.2 . .
C21 C22 H22 119.2 . .
C22 C23 C24 119.4(8) . .
C22 C23 H23 120.3 . .
C24 C23 H23 120.3 . .
O24 C24 C25 124.7(7) . .
O24 C24 C23 115.6(8) . .
C25 C24 C23 119.7(7) . .
C24 C25 C26 120.5(7) . .
C24 C25 H25 119.8 . .
C26 C25 H25 119.8 . .
C25 C26 C21 120.8(8) . .
C25 C26 H26 119.6 . .
C21 C26 H26 119.6 . .
O24 C27 H27A 109.5 . .
O24 C27 H27B 109.5 . .
H27A C27 H27B 109.5 . .
O24 C27 H27C 109.5 . .
H27A C27 H27C 109.5 . .
H27B C27 H27C 109.5 . .
Cl28 C28 Cl28 105.2(9) . 2_665
Cl28 C28 H28A 110.7 . .
Cl28 C28 H28A 110.7 2_665 .
Cl28 C28 H28B 110.7 . .
Cl28 C28 H28B 110.7 2_665 .
H28A C28 H28B 108.8 . .

loop_
_geom_bond_atom_site_label_1
_geom_bond_atom_site_label_2
_geom_bond_distance
_geom_bond_site_symmetry_2
Se1 C5 1.865(8) .
Se1 C2 1.866(8) .
Cl28 C28 1.780(14) .
Cl28 C28 1.855(14) 2_665
S1 F1 1.584(4) .
S1 F2 1.584(5) .
S1 F5 1.586(4) .
S1 F4 1.587(5) .
S1 F3 1.593(4) .
S1 C18 1.795(8) .
O7 C7 1.237(9) .
O11 C11 1.383(8) .
O11 C14 1.430(9) .
O24 C24 1.355(9) .
O24 C27 1.434(10) .
N3 C2 1.377(9) .
N3 C4 1.416(9) .
N3 C15 1.443(9) .
N6 C2 1.314(9) .
N6 C7 1.380(9) .
C4 C5 1.337(11) .
C4 C21 1.478(10) .
C5 H5 0.9500 .
C7 C8 1.484(10) .
C8 C13 1.379(11) .
C8 C9 1.404(10) .
C9 C10 1.385(10) .
C9 H9 0.9500 .
C10 C11 1.376(11) .
C10 H10 0.9500 .
C11 C12 1.390(11) .
C12 C13 1.379(10) .
C12 H12 0.9500 .
C13 H13 0.9500 .
C14 H14A 0.9800 .
C14 H14B 0.9800 .
C14 H14C 0.9800 .
C15 C16 1.380(10) .
C15 C20 1.391(10) .
C16 C17 1.381(10) .
C16 H16 0.9500 .
C17 C18 1.382(10) .
C17 H17 0.9500 .
C18 C19 1.398(10) .
C19 C20 1.368(10) .
C19 H19 0.9500 .
C20 H20 0.9500 .
C21 C22 1.392(11) .
C21 C26 1.406(10) .
C22 C23 1.384(10) .
C22 H22 0.9500 .
C23 C24 1.411(11) .
C23 H23 0.9500 .
C24 C25 1.372(11) .
C25 C26 1.388(11) .
C25 H25 0.9500 .
C26 H26 0.9500 .
C27 H27A 0.9800 .
C27 H27B 0.9800 .
C27 H27C 0.9800 .
C28 H28A 0.9900 .
C28 H28B 0.9900 .

loop_
_geom_torsion_atom_site_label_1
_geom_torsion_atom_site_label_2
_geom_torsion_atom_site_label_3
_geom_torsion_atom_site_label_4
_geom_torsion
_geom_torsion_site_symmetry_1
_geom_torsion_site_symmetry_4
C7 N6 C2 N3 -179.7(7) . .
C7 N6 C2 Se1 1.3(10) . .
C4 N3 C2 N6 -179.6(7) . .
C15 N3 C2 N6 8.9(11) . .
C4 N3 C2 Se1 -0.5(8) . .
C15 N3 C2 Se1 -172.0(5) . .
C5 Se1 C2 N6 178.6(8) . .
C5 Se1 C2 N3 -0.4(6) . .
C2 N3 C4 C5 1.6(10) . .
C15 N3 C4 C5 172.9(7) . .
C2 N3 C4 C21 176.2(7) . .
C15 N3 C4 C21 -12.6(10) . .
N3 C4 C5 Se1 -1.9(9) . .
C21 C4 C5 Se1 -176.3(6) . .
C2 Se1 C5 C4 1.4(7) . .
C2 N6 C7 O7 0.5(11) . .
C2 N6 C7 C8 -177.4(7) . .
O7 C7 C8 C13 -161.2(8) . .
N6 C7 C8 C13 16.8(11) . .
O7 C7 C8 C9 19.9(11) . .
N6 C7 C8 C9 -162.2(7) . .
C13 C8 C9 C10 -1.5(11) . .
C7 C8 C9 C10 177.5(7) . .
C8 C9 C10 C11 0.9(11) . .
C9 C10 C11 O11 -178.0(7) . .
C9 C10 C11 C12 1.4(11) . .
C14 O11 C11 C10 8.4(10) . .
C14 O11 C11 C12 -171.1(6) . .
C10 C11 C12 C13 -3.2(11) . .
O11 C11 C12 C13 176.3(6) . .
C11 C12 C13 C8 2.6(11) . .
C9 C8 C13 C12 -0.3(11) . .
C7 C8 C13 C12 -179.2(7) . .
C2 N3 C15 C16 -58.9(10) . .
C4 N3 C15 C16 130.2(7) . .
C2 N3 C15 C20 119.8(7) . .
C4 N3 C15 C20 -51.0(9) . .
C20 C15 C16 C17 -2.8(10) . .
N3 C15 C16 C17 175.9(6) . .
C15 C16 C17 C18 0.2(10) . .
C16 C17 C18 C19 1.4(11) . .
C16 C17 C18 S1 -176.9(6) . .
F2 S1 C18 C17 -40.6(6) . .
F5 S1 C18 C17 -131.1(6) . .
F4 S1 C18 C17 139.2(6) . .
F3 S1 C18 C17 49.4(6) . .
F2 S1 C18 C19 141.0(6) . .
F5 S1 C18 C19 50.5(6) . .
F4 S1 C18 C19 -39.2(6) . .
F3 S1 C18 C19 -129.0(6) . .
C17 C18 C19 C20 -0.6(11) . .
S1 C18 C19 C20 177.8(6) . .
C18 C19 C20 C15 -2.0(11) . .
C16 C15 C20 C19 3.7(10) . .
N3 C15 C20 C19 -175.0(7) . .
C5 C4 C21 C22 125.8(9) . .
N3 C4 C21 C22 -48.1(10) . .
C5 C4 C21 C26 -47.2(11) . .
N3 C4 C21 C26 138.9(7) . .
C26 C21 C22 C23 2.7(11) . .
C4 C21 C22 C23 -170.3(7) . .
C21 C22 C23 C24 -1.4(11) . .
C27 O24 C24 C25 -5.8(11) . .
C27 O24 C24 C23 174.3(7) . .
C22 C23 C24 O24 178.2(7) . .
C22 C23 C24 C25 -1.8(11) . .
O24 C24 C25 C26 -176.4(7) . .
C23 C24 C25 C26 3.5(11) . .
C24 C25 C26 C21 -2.2(11) . .
C22 C21 C26 C25 -0.9(11) . .
C4 C21 C26 C25 172.4(7) . .
C28 Cl28 C28 Cl28 0.000(1) 2_665 2_665
